data_4311717
loop_
_publ_author_name
'Shane G. Telfer'
'Tomohiro Sato'
'Takunori Harada'
'Reiko Kuroda'
'Julie Lefebvre'
'Daniel B. Leznoff'

_publ_section_title
;
 Mono- and Dinuclear Complexes of Chiral Tri- and Tetradentate Schiff-Base
 Ligands Derived from 1,1'-Binaphthyl-2,2'-diamine
;
_journal_name_full 'Inorganic Chemistry'
_journal_page_first 6168
_journal_page_last 6176
_journal_paper_doi 10.1021/ic049910y
_journal_volume 43
_journal_year 2004
_chemical_formula_sum 'C53.5 H43 Cl2 N7 Ni O10.5'
_chemical_formula_weight 1081.50
_chemical_name_systematic
; 
 ? 
;
_space_group_IT_number 154
_symmetry_cell_setting trigonal
_symmetry_space_group_name_Hall 'P 32 2"'
_symmetry_space_group_name_H-M 'P 32 2 1'
_atom_sites_solution_hydrogens geom
_atom_sites_solution_primary direct
_atom_sites_solution_secondary difmap
_audit_creation_method SHELXL-97
_cell_angle_alpha 90.00
_cell_angle_beta 90.00
_cell_angle_gamma 120.00
_cell_formula_units_Z 3
_cell_length_a 11.6939(4)
_cell_length_b 11.6939(4)
_cell_length_c 33.013(2)
_cell_measurement_reflns_used 5110
_cell_measurement_temperature 120(2)
_cell_measurement_theta_max 28.30
_cell_measurement_theta_min 1.85
_cell_volume 3909.6(3)
_computing_cell_refinement 'Bruker SMART'
_computing_data_collection 'Bruker SMART'
_computing_data_reduction 'Bruker SAINT'
_computing_structure_refinement 'SHELXL-97 (Sheldrick, 1997)'
_computing_structure_solution 'SHELXS-97 (Sheldrick, 1997)'
_diffrn_ambient_temperature 120(2)
_diffrn_measured_fraction_theta_full 0.966
_diffrn_measured_fraction_theta_max 0.966
_diffrn_measurement_device_type 'CCD area detector'
_diffrn_measurement_method 'omega scans'
_diffrn_radiation_monochromator graphite
_diffrn_radiation_source 'fine-focus sealed tube'
_diffrn_radiation_type MoK\a
_diffrn_radiation_wavelength 0.71073
_diffrn_reflns_av_R_equivalents 0.0494
_diffrn_reflns_av_sigmaI/netI 0.0556
_diffrn_reflns_limit_h_max 15
_diffrn_reflns_limit_h_min -13
_diffrn_reflns_limit_k_max 14
_diffrn_reflns_limit_k_min -14
_diffrn_reflns_limit_l_max 43
_diffrn_reflns_limit_l_min -36
_diffrn_reflns_number 24426
_diffrn_reflns_theta_full 28.30
_diffrn_reflns_theta_max 28.30
_diffrn_reflns_theta_min 1.85
_exptl_absorpt_coefficient_mu 0.550
_exptl_absorpt_correction_T_max 0.9730
_exptl_absorpt_correction_T_min 0.7705
_exptl_absorpt_correction_type empirical
_exptl_absorpt_process_details 'Bruker SADABS'
_exptl_crystal_colour red
_exptl_crystal_density_diffrn 1.478
_exptl_crystal_density_method 'not measured'
_exptl_crystal_description plate
_exptl_crystal_F_000 1803
_exptl_crystal_size_max 0.50
_exptl_crystal_size_mid 0.50
_exptl_crystal_size_min 0.05
_refine_diff_density_max 1.174
_refine_diff_density_min -0.977
_refine_diff_density_rms 0.129
_refine_ls_abs_structure_details 'Flack H D (1983), Acta Cryst. A39, 876-881'
_refine_ls_abs_structure_Flack 0.04(2)
_refine_ls_extinction_method none
_refine_ls_goodness_of_fit_ref 1.036
_refine_ls_hydrogen_treatment mixed
_refine_ls_matrix_type full
_refine_ls_number_parameters 341
_refine_ls_number_reflns 6148
_refine_ls_number_restraints 4
_refine_ls_restrained_S_all 1.043
_refine_ls_R_factor_all 0.0855
_refine_ls_R_factor_gt 0.0734
_refine_ls_shift/su_max 0.018
_refine_ls_shift/su_mean 0.001
_refine_ls_structure_factor_coef Fsqd
_refine_ls_weighting_details 'calc w=1/[\s^2^(Fo^2^)+(0.1423P)^2^+4.1540P] where P=(Fo^2^+2Fc^2^)/3'
_refine_ls_weighting_scheme calc
_refine_ls_wR_factor_gt 0.2043
_refine_ls_wR_factor_ref 0.2130
_reflns_number_gt 5110
_reflns_number_total 6148
_reflns_threshold_expression >2sigma(I)
_cod_data_source_file ic049910ysi20040122_090530_1.cif
_cod_data_source_block Fig1
_cod_depositor_comments
;
The following automatic conversions were performed:
'_symmetry_cell_setting' value 'Trigonal' changed to 'trigonal' according
to '/home/saulius/struct/CIF-dictionaries/cif_core.dic' dictionary named
'cif_core.dic' version 2.4.1 from 2010-06-29.

Automatic conversion script
Id: cif_fix_enum 1527 2010-12-29 10:47:43Z saulius 
;
_cod_original_cell_volume 3909.7(3)
_cod_original_sg_symbol_H-M 'P 31 2 1'
_cod_database_code 4311717

loop_
_symmetry_equiv_pos_as_xyz
'x, y, z'
'-y, x-y, z+2/3'
'-x+y, -x, z+1/3'
'x-y, -y, -z+1/3'
'-x, -x+y, -z+2/3'
'y, x, -z'

loop_
_atom_site_label
_atom_site_type_symbol
_atom_site_fract_x
_atom_site_fract_y
_atom_site_fract_z
_atom_site_U_iso_or_equiv
_atom_site_adp_type
_atom_site_occupancy
_atom_site_symmetry_multiplicity
_atom_site_calc_flag
_atom_site_refinement_flags
_atom_site_disorder_assembly
_atom_site_disorder_group
C1 C 0.2807(5) 0.0435(5) 0.92507(12) 0.0195(9) Uani 1 1 d . . .
C2 C 0.1815(4) 0.0724(5) 0.91425(13) 0.0197(9) Uani 1 1 d . . .
C3 C 0.1980(5) 0.1553(6) 0.88116(15) 0.0289(11) Uani 1 1 d . . .
H3 H 0.1332 0.1768 0.8754 0.035 Uiso 1 1 calc R . .
C4 C 0.3071(5) 0.2040(6) 0.85759(14) 0.0320(12) Uani 1 1 d . . .
H4 H 0.3150 0.2567 0.8355 0.038 Uiso 1 1 calc R . .
C5 C 0.5211(5) 0.2201(6) 0.84053(16) 0.0379(14) Uani 1 1 d . . .
H5 H 0.5292 0.2702 0.8177 0.046 Uiso 1 1 calc R . .
C6 C 0.6162(5) 0.1908(6) 0.84863(15) 0.0347(12) Uani 1 1 d . . .
H6 H 0.6874 0.2186 0.8310 0.042 Uiso 1 1 calc R . .
C7 C 0.6088(5) 0.1178(5) 0.88373(14) 0.0273(11) Uani 1 1 d . . .
H7 H 0.6765 0.1006 0.8896 0.033 Uiso 1 1 calc R . .
C8 C 0.5018(5) 0.0725(5) 0.90909(13) 0.0240(10) Uani 1 1 d . . .
H8 H 0.4986 0.0260 0.9323 0.029 Uiso 1 1 calc R . .
C9 C 0.3962(5) 0.0954(5) 0.90050(13) 0.0235(10) Uani 1 1 d . . .
C10 C 0.4081(5) 0.1765(5) 0.86595(13) 0.0257(10) Uani 1 1 d . . .
C11 C 0.2666(4) -0.0436(5) 0.96009(12) 0.0191(9) Uani 1 1 d . . .
C12 C 0.2692(4) -0.0027(5) 0.99976(13) 0.0206(9) Uani 1 1 d . . .
C13 C 0.2716(5) -0.0773(5) 1.03291(14) 0.0246(10) Uani 1 1 d . . .
H13 H 0.2760 -0.0470 1.0592 0.030 Uiso 1 1 calc R . .
C14 C 0.2673(5) -0.1968(5) 1.02586(14) 0.0255(10) Uani 1 1 d . . .
H14 H 0.2717 -0.2448 1.0477 0.031 Uiso 1 1 calc R . .
C15 C 0.2457(5) -0.3703(5) 0.97845(17) 0.0298(11) Uani 1 1 d . . .
H15 H 0.2477 -0.4208 0.9999 0.036 Uiso 1 1 calc R . .
C16 C 0.2324(5) -0.4175(5) 0.93964(18) 0.0359(12) Uani 1 1 d . . .
H16 H 0.2261 -0.4989 0.9349 0.043 Uiso 1 1 calc R . .
C17 C 0.2286(5) -0.3432(5) 0.90743(17) 0.0344(12) Uani 1 1 d . . .
H17 H 0.2165 -0.3773 0.8813 0.041 Uiso 1 1 calc R . .
C18 C 0.2421(5) -0.2207(5) 0.91306(14) 0.0241(10) Uani 1 1 d . . .
H18 H 0.2411 -0.1725 0.8908 0.029 Uiso 1 1 calc R . .
C19 C 0.2575(5) -0.1666(5) 0.95282(13) 0.0212(9) Uani 1 1 d . . .
C20 C 0.2563(4) -0.2464(5) 0.98642(14) 0.0226(9) Uani 1 1 d . . .
N21 N 0.0654(4) 0.0237(4) 0.93840(11) 0.0186(7) Uani 1 1 d . . .
C22 C -0.0451(4) -0.0229(5) 0.92000(12) 0.0205(9) Uani 1 1 d . . .
H22 H -0.0488 -0.0336 0.8920 0.025 Uiso 1 1 calc R . .
C23 C -0.1643(4) -0.0589(5) 0.94260(13) 0.0214(8) Uani 1 1 d . . .
N24 N -0.1445(4) -0.0200(4) 0.98197(11) 0.0177(7) Uani 1 1 d . . .
C25 C -0.2514(5) -0.0500(5) 1.00490(14) 0.0236(10) Uani 1 1 d . . .
H25 H -0.2391 -0.0246 1.0320 0.028 Uiso 1 1 calc R . .
C26 C -0.3789(5) -0.1172(5) 0.98962(16) 0.0283(10) Uani 1 1 d . . .
H26 H -0.4503 -0.1359 1.0063 0.034 Uiso 1 1 calc R . .
C27 C -0.3990(5) -0.1553(6) 0.95049(16) 0.0348(13) Uani 1 1 d . . .
H27 H -0.4841 -0.2012 0.9400 0.042 Uiso 1 1 calc R . .
C28 C -0.2895(5) -0.1247(6) 0.92584(15) 0.0340(11) Uani 1 1 d . . .
H28 H -0.3009 -0.1483 0.8986 0.041 Uiso 1 1 calc R . .
N31 N 0.2585(4) 0.1106(4) 1.00730(11) 0.0214(8) Uani 1 1 d . . .
Ni Ni 0.05281(6) 0.05281(6) 1.0000 0.0157(2) Uani 1 2 d S . .
Cl1 Cl 0.5110(3) 0.4648(3) 0.95253(9) 0.0376(6) Uani 0.50 1 d P A 1
O11 O 0.3736(13) 0.3703(13) 0.9589(4) 0.056(3) Uiso 0.50 1 d P A 1
O12 O 0.5862(7) 0.3975(7) 0.94203(19) 0.0224(13) Uiso 0.50 1 d P A 1
O13 O 0.5613(11) 0.5516(11) 0.9851(3) 0.063(3) Uiso 0.50 1 d P A 1
O14 O 0.5208(7) 0.5389(7) 0.9166(2) 0.0278(15) Uiso 0.50 1 d P A 1
C91 C 0.4972(13) 0.4144(14) 0.9346(4) 0.041(3) Uiso 0.50 1 d P B 2
H91A H 0.5201 0.5055 0.9345 0.062 Uiso 0.50 1 calc PR B 2
H91B H 0.4967 0.3859 0.9073 0.062 Uiso 0.50 1 calc PR B 2
H91C H 0.5609 0.4043 0.9502 0.062 Uiso 0.50 1 calc PR B 2
O92 O 0.3832(11) 0.3446(11) 0.9501(3) 0.043(3) Uiso 0.50 1 d P B 2
Cl2 Cl 0.0000 0.29064(17) 0.8333 0.0385(5) Uani 1 2 d S . .
O21 O 0.0797(8) 0.3922(7) 0.8609(3) 0.145(5) Uani 1 1 d . . .
O22 O -0.0844(4) 0.1794(4) 0.85774(11) 0.0378(9) Uani 1 1 d . . .
N51 N 0.6188(11) -0.1522(11) 1.1245(3) 0.119(3) Uiso 1 1 d D . .
O52 O 0.7117(8) -0.1139(9) 1.0995(2) 0.103(2) Uiso 1 1 d D . .
O53 O 0.521(2) -0.128(3) 1.1171(7) 0.295(10) Uiso 1 1 d D . .
C54 C 0.5860(19) -0.2529(15) 1.1526(4) 0.149(6) Uiso 1 1 d D . .
H54A H 0.5444 -0.3366 1.1390 0.223 Uiso 1 1 calc R . .
H54B H 0.5264 -0.2514 1.1723 0.223 Uiso 1 1 calc R . .
H54C H 0.6646 -0.2398 1.1659 0.223 Uiso 1 1 calc R . .
H31A H 0.3011 0.1780 0.9871 0.050 Uiso 1 1 d . . .
H31B H 0.2714 0.1434 1.0318 0.050 Uiso 1 1 d . . .

loop_
_atom_site_aniso_label
_atom_site_aniso_U_11
_atom_site_aniso_U_22
_atom_site_aniso_U_33
_atom_site_aniso_U_23
_atom_site_aniso_U_13
_atom_site_aniso_U_12
C1 0.023(2) 0.024(2) 0.0139(19) 0.0021(16) 0.0026(16) 0.0131(19)
C2 0.018(2) 0.022(2) 0.019(2) 0.0032(17) 0.0060(16) 0.0096(18)
C3 0.030(3) 0.040(3) 0.027(2) 0.008(2) 0.0012(19) 0.024(2)
C4 0.032(3) 0.043(3) 0.020(2) 0.018(2) 0.0086(19) 0.019(2)
C5 0.030(3) 0.048(3) 0.027(3) 0.019(2) 0.011(2) 0.013(3)
C6 0.021(2) 0.048(3) 0.029(2) 0.008(2) 0.012(2) 0.012(2)
C7 0.019(2) 0.032(3) 0.029(2) -0.0028(19) 0.0001(18) 0.011(2)
C8 0.023(2) 0.026(2) 0.019(2) -0.0027(17) -0.0008(17) 0.010(2)
C9 0.023(2) 0.024(2) 0.019(2) 0.0008(17) 0.0004(18) 0.0075(19)
C10 0.025(2) 0.029(3) 0.019(2) 0.0026(18) 0.0039(18) 0.010(2)
C11 0.016(2) 0.026(2) 0.0162(19) -0.0005(17) 0.0014(15) 0.0104(18)
C12 0.014(2) 0.030(2) 0.018(2) -0.0010(18) -0.0022(16) 0.0114(19)
C13 0.019(2) 0.032(3) 0.022(2) 0.0016(18) -0.0007(17) 0.012(2)
C14 0.018(2) 0.032(3) 0.025(2) 0.0119(19) 0.0023(17) 0.012(2)
C15 0.021(2) 0.024(2) 0.043(3) 0.014(2) 0.007(2) 0.0102(19)
C16 0.027(3) 0.022(3) 0.057(3) 0.003(2) 0.009(2) 0.011(2)
C17 0.027(3) 0.031(3) 0.038(3) -0.005(2) 0.006(2) 0.009(2)
C18 0.021(2) 0.029(2) 0.023(2) -0.0021(18) 0.0043(17) 0.013(2)
C19 0.017(2) 0.020(2) 0.026(2) 0.0012(17) 0.0015(17) 0.0087(18)
C20 0.016(2) 0.028(2) 0.025(2) 0.0061(18) 0.0041(17) 0.0115(19)
N21 0.0204(19) 0.0169(17) 0.0212(17) 0.0038(14) 0.0026(14) 0.0114(15)
C22 0.019(2) 0.021(2) 0.0192(18) -0.0025(16) -0.0035(16) 0.0084(17)
C23 0.022(2) 0.019(2) 0.023(2) -0.0002(18) -0.0012(16) 0.0098(19)
N24 0.0179(18) 0.0149(18) 0.0203(17) 0.0019(13) 0.0019(14) 0.0082(15)
C25 0.022(2) 0.025(2) 0.025(2) 0.0003(18) 0.0004(18) 0.012(2)
C26 0.016(2) 0.029(3) 0.038(3) 0.004(2) 0.0072(19) 0.010(2)
C27 0.016(2) 0.044(3) 0.038(3) 0.000(2) -0.0066(19) 0.010(2)
C28 0.027(3) 0.044(3) 0.030(2) -0.005(2) -0.0046(19) 0.018(3)
N31 0.0191(19) 0.024(2) 0.0197(17) -0.0037(15) -0.0009(15) 0.0099(16)
Ni 0.0149(3) 0.0149(3) 0.0169(3) -0.00028(14) 0.00028(14) 0.0071(3)
Cl1 0.0375(15) 0.0293(14) 0.0428(15) 0.0077(12) 0.0035(12) 0.0144(12)
Cl2 0.0270(9) 0.0306(7) 0.0567(12) 0.0044(4) 0.0089(8) 0.0135(5)
O21 0.105(6) 0.067(5) 0.161(7) -0.071(5) 0.077(5) -0.033(4)
O22 0.033(2) 0.045(2) 0.036(2) 0.0056(18) 0.0084(17) 0.0196(19)

loop_
_atom_type_symbol
_atom_type_description
_atom_type_scat_dispersion_real
_atom_type_scat_dispersion_imag
_atom_type_scat_source
C C 0.0033 0.0016 'International Tables Vol C Tables 4.2.6.8 and 6.1.1.4'
H H 0.0000 0.0000 'International Tables Vol C Tables 4.2.6.8 and 6.1.1.4'
N N 0.0061 0.0033 'International Tables Vol C Tables 4.2.6.8 and 6.1.1.4'
O O 0.0106 0.0060 'International Tables Vol C Tables 4.2.6.8 and 6.1.1.4'
Cl Cl 0.1484 0.1585 'International Tables Vol C Tables 4.2.6.8 and 6.1.1.4'
Ni Ni 0.3393 1.1124 'International Tables Vol C Tables 4.2.6.8 and 6.1.1.4'

loop_
_geom_angle_atom_site_label_1
_geom_angle_atom_site_label_2
_geom_angle_atom_site_label_3
_geom_angle
_geom_angle_site_symmetry_1
_geom_angle_site_symmetry_3
_geom_angle_publ_flag
C2 C1 C9 118.3(4) . . ?
C2 C1 C11 122.5(4) . . ?
C9 C1 C11 119.2(4) . . ?
C1 C2 C3 121.1(4) . . ?
C1 C2 N21 119.8(4) . . ?
C3 C2 N21 119.0(4) . . ?
C4 C3 C2 120.8(5) . . ?
C3 C4 C10 121.1(4) . . ?
C6 C5 C10 121.9(5) . . ?
C5 C6 C7 120.5(5) . . ?
C8 C7 C6 120.1(5) . . ?
C7 C8 C9 121.2(4) . . ?
C8 C9 C1 122.4(4) . . ?
C8 C9 C10 118.3(4) . . ?
C1 C9 C10 119.2(4) . . ?
C4 C10 C5 122.7(5) . . ?
C4 C10 C9 119.5(4) . . ?
C5 C10 C9 117.8(5) . . ?
C12 C11 C19 119.3(4) . . ?
C12 C11 C1 121.2(4) . . ?
C19 C11 C1 119.4(4) . . ?
C11 C12 C13 121.6(5) . . ?
C11 C12 N31 119.4(4) . . ?
C13 C12 N31 118.8(4) . . ?
C14 C13 C12 119.3(4) . . ?
C13 C14 C20 121.2(4) . . ?
C16 C15 C20 121.3(5) . . ?
C15 C16 C17 119.7(5) . . ?
C18 C17 C16 121.8(5) . . ?
C17 C18 C19 120.6(5) . . ?
C11 C19 C18 122.5(4) . . ?
C11 C19 C20 120.0(4) . . ?
C18 C19 C20 117.4(4) . . ?
C14 C20 C15 122.5(4) . . ?
C14 C20 C19 118.4(4) . . ?
C15 C20 C19 119.1(4) . . ?
C22 N21 C2 117.6(4) . . ?
C22 N21 Ni 113.3(3) . . ?
C2 N21 Ni 127.8(3) . . ?
N21 C22 C23 120.1(4) . . ?
N24 C23 C28 121.7(4) . . ?
N24 C23 C22 114.7(4) . . ?
C28 C23 C22 123.6(4) . . ?
C25 N24 C23 118.0(4) . . ?
C25 N24 Ni 129.2(3) . . ?
C23 N24 Ni 112.0(3) . . ?
N24 C25 C26 122.5(4) . . ?
C27 C26 C25 119.7(5) . . ?
C26 C27 C28 119.0(5) . . ?
C23 C28 C27 119.1(5) . . ?
C12 N31 Ni 107.1(3) . . ?
N21 Ni N21 174.7(2) 6_557 . ?
N21 Ni N24 96.88(14) 6_557 . ?
N21 Ni N24 79.07(14) . . ?
N21 Ni N24 79.07(14) 6_557 6_557 ?
N21 Ni N24 96.88(14) . 6_557 ?
N24 Ni N24 82.86(19) . 6_557 ?
N21 Ni N31 90.08(14) 6_557 6_557 ?
N21 Ni N31 93.72(14) . 6_557 ?
N24 Ni N31 95.07(14) . 6_557 ?
N24 Ni N31 168.59(14) 6_557 6_557 ?
N21 Ni N31 93.72(14) 6_557 . ?
N21 Ni N31 90.08(14) . . ?
N24 Ni N31 168.59(14) . . ?
N24 Ni N31 95.07(14) 6_557 . ?
N31 Ni N31 89.1(2) 6_557 . ?
O13 Cl1 O14 108.7(6) . . ?
O13 Cl1 O11 110.4(7) . . ?
O14 Cl1 O11 107.8(6) . . ?
O13 Cl1 O12 114.9(6) . . ?
O14 Cl1 O12 103.7(4) . . ?
O11 Cl1 O12 110.9(6) . . ?
O13 O13 Cl1 144.1(5) 6_557 . ?
O21 Cl2 O21 118.6(10) 5_556 . ?
O21 Cl2 O22 105.5(4) 5_556 5_556 ?
O21 Cl2 O22 108.1(4) . 5_556 ?
O21 Cl2 O22 108.1(4) 5_556 . ?
O21 Cl2 O22 105.5(4) . . ?
O22 Cl2 O22 111.0(4) 5_556 . ?
O52 N51 O53 119.1(15) . . ?
O52 N51 C54 124.3(13) . . ?
O53 N51 C54 113.5(16) . . ?

loop_
_geom_bond_atom_site_label_1
_geom_bond_atom_site_label_2
_geom_bond_distance
_geom_bond_site_symmetry_2
_geom_bond_publ_flag
C1 C2 1.407(6) . ?
C1 C9 1.425(6) . ?
C1 C11 1.495(6) . ?
C2 C3 1.408(6) . ?
C2 N21 1.424(5) . ?
C3 C4 1.352(7) . ?
C4 C10 1.399(7) . ?
C5 C6 1.344(9) . ?
C5 C10 1.427(7) . ?
C6 C7 1.416(7) . ?
C7 C8 1.372(7) . ?
C8 C9 1.416(7) . ?
C9 C10 1.445(7) . ?
C11 C12 1.390(6) . ?
C11 C19 1.408(7) . ?
C12 C13 1.408(7) . ?
C12 N31 1.415(6) . ?
C13 C14 1.393(8) . ?
C14 C20 1.405(7) . ?
C15 C16 1.373(8) . ?
C15 C20 1.416(7) . ?
C16 C17 1.388(8) . ?
C17 C18 1.373(8) . ?
C18 C19 1.429(6) . ?
C19 C20 1.445(6) . ?
N21 C22 1.277(6) . ?
N21 Ni 2.079(4) . ?
C22 C23 1.446(6) . ?
C23 N24 1.358(6) . ?
C23 C28 1.383(7) . ?
N24 C25 1.350(6) . ?
N24 Ni 2.106(4) . ?
C25 C26 1.387(7) . ?
C26 C27 1.348(8) . ?
C27 C28 1.404(7) . ?
N31 Ni 2.162(4) . ?
Ni N21 2.079(4) 6_557 ?
Ni N24 2.106(4) 6_557 ?
Ni N31 2.162(4) 6_557 ?
Cl1 O13 1.391(11) . ?
Cl1 O14 1.439(7) . ?
Cl1 O11 1.439(13) . ?
Cl1 O12 1.486(7) . ?
O13 O13 1.002(18) 6_557 ?
C91 O92 1.272(16) . ?
Cl2 O21 1.414(7) 5_556 ?
Cl2 O21 1.414(7) . ?
Cl2 O22 1.426(4) 5_556 ?
Cl2 O22 1.426(4) . ?
N51 O52 1.254(8) . ?
N51 O53 1.335(10) . ?
N51 C54 1.395(9) . ?
